data_8106188
loop_
_publ_author_name
'Dang, Limin'
'Huang, Saijin'
'Yin, Aiwu'

_publ_section_title
;
 Halogen bonds in the crystal structure of
 1,4-diiodotetrafluorobenzene--1,2-bis(4-pyridyl)propane (1/1),
 C19H14F4I2N2
;
_journal_issue 3
_journal_name_full 'Zeitschrift f\"ur Kristallographie - New Crystal Structures'
_journal_page_first 473
_journal_page_last 475
_journal_paper_doi 10.1515/ncrs-2017-0364
_journal_volume 233
_journal_year 2018
_chemical_formula_moiety 'C3 F2 I, C6.5 H7 N'
_chemical_formula_sum 'C9.5 H7 F2 I N'
_chemical_formula_weight 300.06
_space_group_crystal_system monoclinic
_space_group_IT_number 15
_space_group_name_Hall '-I 2ya'
_space_group_name_H-M_alt 'I 1 2/a 1'
_atom_sites_solution_hydrogens geom
_atom_sites_solution_primary dual
_cell_angle_alpha 90
_cell_angle_beta 113.532(14)
_cell_angle_gamma 90
_cell_formula_units_Z 8
_cell_length_a 20.997(2)
_cell_length_b 4.4785(3)
_cell_length_c 23.242(3)
_cell_measurement_reflns_used 4386
_cell_measurement_temperature 287
_cell_measurement_theta_max 27.1190
_cell_measurement_theta_min 4.2360
_cell_volume 2003.8(4)
_computing_cell_refinement 'CrysAlisPro 1.171.38.41r (Rigaku OD, 2015)'
_computing_data_collection 'CrysAlisPro 1.171.38.41r (Rigaku OD, 2015)'
_computing_data_reduction 'CrysAlisPro 1.171.38.41r (Rigaku OD, 2015)'
_computing_molecular_graphics 'Olex2 (Dolomanov et al., 2009)'
_computing_publication_material 'Olex2 (Dolomanov et al., 2009)'
_computing_structure_refinement 'ShelXL (Sheldrick, 2015)'
_computing_structure_solution 'ShelXT (Sheldrick, 2015)'
_diffrn_ambient_temperature 287
_diffrn_detector 'CCD plate'
_diffrn_detector_area_resol_mean 8.0584
_diffrn_detector_type EosS2
_diffrn_measured_fraction_theta_full 0.998
_diffrn_measured_fraction_theta_max 0.995
_diffrn_measurement_details
;
List of Runs (angles in degrees, time in seconds):

  # Type    Start    End  Width  t~exp~   \w     \q     \k     \f   Frames
--------------------------------------------------------------------------
  1  \w    -80.00   4.00   1.00    6.63    --  -12.53 -57.00 -90.00   84
  2  \w    -20.00  26.00   1.00    6.63    --  -12.53 -99.00 150.00   46
  3  \w     -3.00  81.00   1.00    6.63    --   13.55  57.00 150.00   84
  4  \w     -3.00  81.00   1.00    6.63    --   13.55  57.00 -60.00   84
  5  \w     -3.00  81.00   1.00    6.63    --   13.55  57.00-150.00   84
  6  \w    -54.00  30.00   1.00    6.63    --   13.55 -57.00  30.00   84
  7  \w    -56.00  14.00   1.00    6.63    --   13.55 -38.00-180.00   70
;
_diffrn_measurement_device 'four-circle diffractometer'
_diffrn_measurement_device_type 'SuperNova, Single source at offset, EosS2'
_diffrn_measurement_method '\w scans'
_diffrn_orient_matrix_type 'CrysAlisPro convention (1999,Acta A55,543-557)'
_diffrn_orient_matrix_UB_11 0.0065394000
_diffrn_orient_matrix_UB_12 -0.0238660000
_diffrn_orient_matrix_UB_13 -0.0273194000
_diffrn_orient_matrix_UB_21 0.0354288000
_diffrn_orient_matrix_UB_22 0.0377535000
_diffrn_orient_matrix_UB_23 0.0170520000
_diffrn_orient_matrix_UB_31 0.0077730000
_diffrn_orient_matrix_UB_32 -0.1519289000
_diffrn_orient_matrix_UB_33 0.0085186000
_diffrn_radiation_monochromator mirror
_diffrn_radiation_probe x-ray
_diffrn_radiation_type MoK\a
_diffrn_radiation_wavelength 0.71073
_diffrn_reflns_av_R_equivalents 0.0342
_diffrn_reflns_av_unetI/netI 0.0226
_diffrn_reflns_Laue_measured_fraction_full 0.998
_diffrn_reflns_Laue_measured_fraction_max 0.995
_diffrn_reflns_limit_h_max 25
_diffrn_reflns_limit_h_min -25
_diffrn_reflns_limit_k_max 5
_diffrn_reflns_limit_k_min -4
_diffrn_reflns_limit_l_max 27
_diffrn_reflns_limit_l_min -28
_diffrn_reflns_number 9761
_diffrn_reflns_point_group_measured_fraction_full 0.998
_diffrn_reflns_point_group_measured_fraction_max 0.995
_diffrn_reflns_theta_full 25.242
_diffrn_reflns_theta_max 25.496
_diffrn_reflns_theta_min 3.372
_diffrn_source 'micro-focus sealed X-ray tube'
_diffrn_source_type 'SuperNova (Mo) X-ray Source'
_exptl_absorpt_coefficient_mu 3.180
_exptl_absorpt_correction_T_max 1.00000
_exptl_absorpt_correction_T_min 0.16398
_exptl_absorpt_correction_type multi-scan
_exptl_absorpt_process_details
;
CrysAlisPro 1.171.38.41r (Rigaku Oxford Diffraction, 2015)
Empirical absorption correction using spherical harmonics,
 implemented in SCALE3 ABSPACK scaling algorithm.
;
_exptl_crystal_colour 'clear light colourless'
_exptl_crystal_colour_lustre clear
_exptl_crystal_colour_modifier light
_exptl_crystal_colour_primary colourless
_exptl_crystal_density_diffrn 1.989
_exptl_crystal_description block
_exptl_crystal_F_000 1136
_exptl_crystal_size_max 0.31
_exptl_crystal_size_mid 0.28
_exptl_crystal_size_min 0.05
_refine_diff_density_max 0.493
_refine_diff_density_min -0.467
_refine_diff_density_rms 0.075
_refine_ls_extinction_coef .
_refine_ls_extinction_method none
_refine_ls_goodness_of_fit_ref 1.139
_refine_ls_hydrogen_treatment constr
_refine_ls_matrix_type full
_refine_ls_number_parameters 123
_refine_ls_number_reflns 1857
_refine_ls_number_restraints 0
_refine_ls_restrained_S_all 1.139
_refine_ls_R_factor_all 0.0374
_refine_ls_R_factor_gt 0.0324
_refine_ls_shift/su_max 0.000
_refine_ls_shift/su_mean 0.000
_refine_ls_structure_factor_coef Fsqd
_refine_ls_weighting_details 'w=1/[\s^2^(Fo^2^)+(0.0250P)^2^+5.0060P] where P=(Fo^2^+2Fc^2^)/3'
_refine_ls_weighting_scheme calc
_refine_ls_wR_factor_gt 0.0684
_refine_ls_wR_factor_ref 0.0706
_reflns_Friedel_coverage 0.000
_reflns_Friedel_fraction_full .
_reflns_Friedel_fraction_max .
_reflns_number_gt 1690
_reflns_number_total 1857
_reflns_threshold_expression 'I > 2\s(I)'
_cod_data_source_file suppl_ncrs-2017-0364_suppl.cif
_cod_data_source_block w
_cod_original_formula_sum 'C9.50 H7 F2 I N'
_cod_database_code 8106188
_shelx_space_group_comment
;
The symmetry employed for this shelxl refinement is uniquely defined
by the following loop, which should always be used as a source of
symmetry information in preference to the above space-group names.
They are only intended as comments.
;
_shelx_estimated_absorpt_t_max 0.857
_shelx_estimated_absorpt_t_min 0.439
_reflns_odcompleteness_completeness 99.64
_reflns_odcompleteness_iscentric 1
_reflns_odcompleteness_theta 24.66
_olex2_refinement_description
;
1. Fixed Uiso
 At 1.2 times of:
  All C(H) groups, All C(H,H) groups
2. Others
 Fixed Sof: H10A(0.5) H10B(0.5)
3.a Secondary CH2 refined with riding coordinates:
 C9(H9A,H9B), C10(H10A,H10B)
3.b Aromatic/amide H refined with riding coordinates:
 C4(H4), C5(H5), C7(H7), C8(H8)
;
_olex2_submission_special_instructions 'No special instructions were received'
_oxdiff_exptl_absorpt_empirical_details
;
Empirical correction (ABSPACK) includes:
- Absorption correction using spherical harmonics
- Frame scaling
;
_oxdiff_exptl_absorpt_empirical_full_max 3.326
_oxdiff_exptl_absorpt_empirical_full_min 0.605

loop_
_space_group_symop_operation_xyz
'x, y, z'
'-x+1/2, y, -z'
'x+1/2, y+1/2, z+1/2'
'-x+1, y+1/2, -z+1/2'
'-x, -y, -z'
'x-1/2, -y, z'
'-x+1/2, -y+1/2, -z+1/2'
'x, -y+1/2, z+1/2'

loop_
_atom_site_label
_atom_site_type_symbol
_atom_site_fract_x
_atom_site_fract_y
_atom_site_fract_z
_atom_site_U_iso_or_equiv
_atom_site_adp_type
_atom_site_occupancy
_atom_site_site_symmetry_order
_atom_site_calc_flag
_atom_site_refinement_flags_posn
_atom_site_refinement_flags_adp
_atom_site_refinement_flags_occupancy
_atom_site_disorder_assembly
_atom_site_disorder_group
I1 I 0.41548(2) 0.26813(6) 0.34547(2) 0.05142(13) Uani 1 1 d . . . . .
F1 F 0.54774(14) -0.1618(7) 0.41246(12) 0.0685(8) Uani 1 1 d . . . . .
F2 F 0.61004(14) -0.3697(7) 0.52822(13) 0.0752(8) Uani 1 1 d . . . . .
C1 C 0.4665(2) 0.1077(9) 0.43808(18) 0.0424(9) Uani 1 1 d . . . . .
C2 C 0.5227(2) -0.0791(9) 0.45520(19) 0.0444(10) Uani 1 1 d . . . . .
C3 C 0.5556(2) -0.1833(9) 0.5155(2) 0.0481(10) Uani 1 1 d . . . . .
N1 N 0.3545(2) 0.5169(8) 0.22681(16) 0.0561(9) Uani 1 1 d . . . . .
C4 C 0.2877(2) 0.5791(11) 0.1968(2) 0.0544(11) Uani 1 1 d . . . . .
H4 H 0.2568 0.5018 0.2126 0.065 Uiso 1 1 calc R . . . .
C5 C 0.2614(2) 0.7514(9) 0.1435(2) 0.0501(11) Uani 1 1 d . . . . .
H5 H 0.2139 0.7879 0.1245 0.060 Uiso 1 1 calc R . . . .
C6 C 0.3051(2) 0.8710(8) 0.11813(17) 0.0382(9) Uani 1 1 d . . . . .
C7 C 0.3746(2) 0.8034(10) 0.1494(2) 0.0532(11) Uani 1 1 d . . . . .
H7 H 0.4067 0.8764 0.1347 0.064 Uiso 1 1 calc R . . . .
C8 C 0.3963(2) 0.6293(12) 0.2022(2) 0.0636(13) Uani 1 1 d . . . . .
H8 H 0.4435 0.5871 0.2220 0.076 Uiso 1 1 calc R . . . .
C9 C 0.2786(2) 1.0550(8) 0.05967(16) 0.0411(9) Uani 1 1 d . . . . .
H9A H 0.3161 1.1791 0.0587 0.049 Uiso 1 1 calc R . . . .
H9B H 0.2422 1.1861 0.0605 0.049 Uiso 1 1 calc R . . . .
C10 C 0.2500 0.8656(12) 0.0000 0.0432(13) Uani 1 2 d S T P . .
H10A H 0.2133 0.7381 0.0014 0.052 Uiso 0.5 1 calc R . . . .
H10B H 0.2867 0.7381 -0.0014 0.052 Uiso 0.5 1 calc R . . . .

loop_
_atom_site_aniso_label
_atom_site_aniso_U_11
_atom_site_aniso_U_22
_atom_site_aniso_U_33
_atom_site_aniso_U_23
_atom_site_aniso_U_13
_atom_site_aniso_U_12
I1 0.0484(2) 0.0574(2) 0.04248(19) 0.01236(13) 0.01196(14) 0.00486(14)
F1 0.0661(17) 0.096(2) 0.0543(16) 0.0094(14) 0.0355(14) 0.0279(16)
F2 0.0622(17) 0.101(2) 0.0672(18) 0.0253(16) 0.0305(14) 0.0474(17)
C1 0.039(2) 0.047(2) 0.040(2) 0.0087(18) 0.0145(18) 0.0035(19)
C2 0.040(2) 0.053(2) 0.045(2) 0.0050(19) 0.0222(19) 0.007(2)
C3 0.037(2) 0.051(2) 0.056(3) 0.010(2) 0.018(2) 0.0137(19)
N1 0.063(2) 0.059(2) 0.041(2) 0.0097(17) 0.0140(19) 0.005(2)
C4 0.059(3) 0.063(3) 0.045(3) 0.008(2) 0.026(2) 0.002(2)
C5 0.044(2) 0.060(3) 0.045(2) 0.006(2) 0.016(2) 0.008(2)
C6 0.046(2) 0.0352(19) 0.032(2) -0.0070(16) 0.0135(18) 0.0007(17)
C7 0.046(2) 0.060(3) 0.055(3) 0.011(2) 0.022(2) 0.001(2)
C8 0.044(3) 0.077(3) 0.058(3) 0.015(3) 0.007(2) 0.010(3)
C9 0.051(2) 0.0310(19) 0.038(2) -0.0019(16) 0.0136(19) -0.0010(18)
C10 0.056(4) 0.039(3) 0.035(3) 0.000 0.018(3) 0.000

loop_
_atom_type_symbol
_atom_type_description
_atom_type_scat_dispersion_real
_atom_type_scat_dispersion_imag
_atom_type_scat_source
C C 0.0033 0.0016 'International Tables Vol C Tables 4.2.6.8 and 6.1.1.4'
H H 0.0000 0.0000 'International Tables Vol C Tables 4.2.6.8 and 6.1.1.4'
F F 0.0171 0.0103 'International Tables Vol C Tables 4.2.6.8 and 6.1.1.4'
I I -0.4742 1.8119 'International Tables Vol C Tables 4.2.6.8 and 6.1.1.4'
N N 0.0061 0.0033 'International Tables Vol C Tables 4.2.6.8 and 6.1.1.4'

loop_
_geom_angle_atom_site_label_1
_geom_angle_atom_site_label_2
_geom_angle_atom_site_label_3
_geom_angle
_geom_angle_site_symmetry_1
_geom_angle_site_symmetry_3
C2 C1 I1 122.1(3) . .
C2 C1 C3 116.3(4) . 5_656
C3 C1 I1 121.5(3) 5_656 .
F1 C2 C1 119.9(4) . .
F1 C2 C3 118.3(3) . .
C1 C2 C3 121.8(4) . .
F2 C3 C1 120.1(4) . 5_656
F2 C3 C2 118.0(4) . .
C2 C3 C1 121.9(4) . 5_656
C4 N1 C8 116.0(4) . .
N1 C4 H4 118.2 . .
N1 C4 C5 123.7(4) . .
C5 C4 H4 118.2 . .
C4 C5 H5 119.8 . .
C4 C5 C6 120.4(4) . .
C6 C5 H5 119.8 . .
C5 C6 C9 122.2(4) . .
C7 C6 C5 115.7(4) . .
C7 C6 C9 122.1(4) . .
C6 C7 H7 119.9 . .
C8 C7 C6 120.1(4) . .
C8 C7 H7 119.9 . .
N1 C8 C7 124.2(4) . .
N1 C8 H8 117.9 . .
C7 C8 H8 117.9 . .
C6 C9 H9A 109.0 . .
C6 C9 H9B 109.0 . .
C6 C9 C10 112.8(3) . .
H9A C9 H9B 107.8 . .
C10 C9 H9A 109.0 . .
C10 C9 H9B 109.0 . .
C9 C10 C9 112.6(4) . 2
C9 C10 H10A 109.1 2 .
C9 C10 H10A 109.1 . .
C9 C10 H10B 109.1 2 .
C9 C10 H10B 109.1 . .
H10A C10 H10B 107.8 . .

loop_
_geom_bond_atom_site_label_1
_geom_bond_atom_site_label_2
_geom_bond_distance
_geom_bond_site_symmetry_2
I1 C1 2.111(4) .
F1 C2 1.348(4) .
F2 C3 1.350(5) .
C1 C2 1.370(5) .
C1 C3 1.375(6) 5_656
C2 C3 1.374(6) .
C3 C1 1.375(6) 5_656
N1 C4 1.323(5) .
N1 C8 1.325(6) .
C4 H4 0.9300 .
C4 C5 1.373(6) .
C5 H5 0.9300 .
C5 C6 1.381(6) .
C6 C7 1.380(6) .
C6 C9 1.494(5) .
C7 H7 0.9300 .
C7 C8 1.368(6) .
C8 H8 0.9300 .
C9 H9A 0.9700 .
C9 H9B 0.9700 .
C9 C10 1.529(5) .
C10 C9 1.529(5) 2
C10 H10A 0.9700 .
C10 H10B 0.9700 .
